data_1505453
loop_
_publ_author_name
'Fleming, Fraser F.'
'Wei, Yunjing'
'Liu, Wang'
'Zhang, Zhiyu'

_publ_section_title
;
 Metalated nitriles: cation-controlled cyclizations.
;
_journal_issue 14
_journal_name_full 'Organic letters'
_journal_page_first 2733
_journal_page_last 2736
_journal_paper_doi 10.1021/ol071084k
_journal_volume 9
_journal_year 2007
_chemical_formula_moiety C13H19NO
_chemical_formula_sum 'C13 H19 N O'
_chemical_formula_weight 205.29
_chemical_name_systematic
; 
 1-Hydroxy-1-methyl-6-methylene-octahydro-naphthalene-4a-carbonitrile 
;
_space_group_IT_number 14
_symmetry_cell_setting monoclinic
_symmetry_space_group_name_Hall '-P 2yn'
_symmetry_space_group_name_H-M 'P 1 21/n 1'
_atom_sites_solution_hydrogens geom
_atom_sites_solution_primary direct
_atom_sites_solution_secondary difmap
_audit_creation_method SHELXL-97
_cell_angle_alpha 90.00
_cell_angle_beta 102.3490(10)
_cell_angle_gamma 90.00
_cell_formula_units_Z 4
_cell_length_a 9.6636(3)
_cell_length_b 7.7296(2)
_cell_length_c 15.8534(4)
_cell_measurement_temperature 273(2)
_cell_volume 1156.78(6)
_computing_structure_refinement 'SHELXL-97 (Sheldrick, 1997)'
_computing_structure_solution 'SHELXS-97 (Sheldrick, 1990)'
_diffrn_ambient_temperature 273(2)
_diffrn_measured_fraction_theta_full 0.990
_diffrn_measured_fraction_theta_max 0.990
_diffrn_radiation_monochromator graphite
_diffrn_radiation_source 'fine-focus sealed tube'
_diffrn_radiation_type MoK\a
_diffrn_radiation_wavelength 0.71073
_diffrn_reflns_av_R_equivalents 0.1733
_diffrn_reflns_av_sigmaI/netI 0.0930
_diffrn_reflns_limit_h_max 13
_diffrn_reflns_limit_h_min -14
_diffrn_reflns_limit_k_max 11
_diffrn_reflns_limit_k_min -9
_diffrn_reflns_limit_l_max 22
_diffrn_reflns_limit_l_min -22
_diffrn_reflns_number 16224
_diffrn_reflns_theta_full 31.02
_diffrn_reflns_theta_max 31.02
_diffrn_reflns_theta_min 2.63
_exptl_absorpt_coefficient_mu 0.074
_exptl_crystal_density_diffrn 1.179
_exptl_crystal_density_method 'not measured'
_exptl_crystal_F_000 448
_exptl_crystal_size_max 0.30
_exptl_crystal_size_mid 0.23
_exptl_crystal_size_min 0.07
_refine_diff_density_max 0.452
_refine_diff_density_min -0.313
_refine_diff_density_rms 0.075
_refine_ls_extinction_method none
_refine_ls_goodness_of_fit_ref 1.013
_refine_ls_hydrogen_treatment mixed
_refine_ls_matrix_type full
_refine_ls_number_parameters 138
_refine_ls_number_reflns 3649
_refine_ls_number_restraints 0
_refine_ls_restrained_S_all 1.013
_refine_ls_R_factor_all 0.0790
_refine_ls_R_factor_gt 0.0645
_refine_ls_shift/su_max 0.000
_refine_ls_shift/su_mean 0.000
_refine_ls_structure_factor_coef Fsqd
_refine_ls_weighting_details 'calc w=1/[\s^2^(Fo^2^)+(0.1101P)^2^+0.0906P] where P=(Fo^2^+2Fc^2^)/3'
_refine_ls_weighting_scheme calc
_refine_ls_wR_factor_gt 0.1709
_refine_ls_wR_factor_ref 0.1875
_reflns_number_gt 2777
_reflns_number_total 3649
_reflns_threshold_expression >2sigma(I)
_cod_data_source_file ol071084ksi20070511_075208.cif
_cod_data_source_block ffyj002_0m
_cod_original_sg_symbol_H-M p_21/n
_cod_database_code 1505453

loop_
_symmetry_equiv_pos_as_xyz
'x, y, z'
'-x+1/2, y+1/2, -z+1/2'
'-x, -y, -z'
'x-1/2, -y-1/2, z-1/2'

loop_
_atom_site_label
_atom_site_type_symbol
_atom_site_fract_x
_atom_site_fract_y
_atom_site_fract_z
_atom_site_U_iso_or_equiv
_atom_site_adp_type
_atom_site_occupancy
_atom_site_symmetry_multiplicity
_atom_site_calc_flag
_atom_site_refinement_flags
C1 C 0.41966(10) 0.24357(12) 0.77303(6) 0.0266(2) Uani 1 1 d .
H1 H 0.3228 0.1983 0.7575 0.032 Uiso 1 1 calc R
O1 O 0.36337(10) 0.46069(10) 0.87249(6) 0.0410(2) Uani 1 1 d .
H1A H 0.4049 0.5443 0.8579 0.062 Uiso 1 1 calc R
C6 C 0.44506(12) 0.30702(13) 0.86859(7) 0.0303(2) Uani 1 1 d .
C2 C 0.52176(11) 0.09489(13) 0.75924(7) 0.0290(2) Uani 1 1 d .
C7 C 0.42988(13) 0.39508(14) 0.71184(7) 0.0348(3) Uani 1 1 d .
H7A H 0.3596 0.4814 0.7175 0.042 Uiso 1 1 calc R
H7B H 0.5226 0.4482 0.7291 0.042 Uiso 1 1 calc R
C11 C 0.50087(14) 0.04751(15) 0.66156(8) 0.0385(3) Uani 1 1 d .
H11A H 0.5728 -0.0354 0.6544 0.046 Uiso 1 1 calc R
H11B H 0.4091 -0.0070 0.6424 0.046 Uiso 1 1 calc R
C3 C 0.67675(12) 0.14155(15) 0.79845(8) 0.0365(3) Uani 1 1 d .
H3A H 0.7364 0.0426 0.7939 0.044 Uiso 1 1 calc R
H3B H 0.7058 0.2358 0.7657 0.044 Uiso 1 1 calc R
C5 C 0.60180(13) 0.34550(16) 0.90400(8) 0.0392(3) Uani 1 1 d .
H5A H 0.6286 0.4462 0.8747 0.047 Uiso 1 1 calc R
H5B H 0.6158 0.3732 0.9649 0.047 Uiso 1 1 calc R
C4 C 0.69818(13) 0.19488(17) 0.89286(9) 0.0421(3) Uani 1 1 d .
H4A H 0.7962 0.2282 0.9142 0.051 Uiso 1 1 calc R
H4B H 0.6782 0.0971 0.9267 0.051 Uiso 1 1 calc R
C9 C 0.50978(14) 0.20204(17) 0.60663(8) 0.0404(3) Uani 1 1 d .
C12 C 0.48964(13) -0.06856(14) 0.79977(8) 0.0368(3) Uani 1 1 d .
C8 C 0.40705(15) 0.34031(18) 0.61721(8) 0.0447(3) Uani 1 1 d .
H8A H 0.3111 0.2978 0.5977 0.054 Uiso 1 1 calc R
H8B H 0.4194 0.4395 0.5821 0.054 Uiso 1 1 calc R
N1 N 0.46912(16) -0.20063(14) 0.82647(9) 0.0549(3) Uani 1 1 d .
C13 C 0.38645(15) 0.18123(16) 0.92617(8) 0.0422(3) Uani 1 1 d .
H13A H 0.2873 0.1632 0.9031 0.063 Uiso 1 1 calc R
H13B H 0.3995 0.2284 0.9834 0.063 Uiso 1 1 calc R
H13C H 0.4357 0.0729 0.9283 0.063 Uiso 1 1 calc R
C10 C 0.59930(19) 0.2136(2) 0.55408(11) 0.0623(4) Uani 1 1 d .
H10A H 0.6605 0.1226 0.5502 0.075 Uiso 1 1 calc R
H10B H 0.6009 0.3128 0.5211 0.075 Uiso 1 1 calc R

loop_
_atom_site_aniso_label
_atom_site_aniso_U_11
_atom_site_aniso_U_22
_atom_site_aniso_U_33
_atom_site_aniso_U_23
_atom_site_aniso_U_13
_atom_site_aniso_U_12
C1 0.0254(4) 0.0223(4) 0.0310(5) 0.0017(3) 0.0038(3) 0.0005(3)
O1 0.0483(5) 0.0277(4) 0.0497(5) -0.0030(3) 0.0165(4) 0.0037(3)
C6 0.0346(5) 0.0234(5) 0.0327(5) 0.0003(4) 0.0065(4) -0.0009(4)
C2 0.0309(5) 0.0216(4) 0.0338(5) 0.0027(3) 0.0057(4) 0.0018(4)
C7 0.0417(6) 0.0264(5) 0.0358(5) 0.0078(4) 0.0073(4) 0.0061(4)
C11 0.0455(6) 0.0338(6) 0.0364(6) -0.0040(4) 0.0096(5) 0.0035(5)
C3 0.0275(5) 0.0356(6) 0.0451(6) 0.0038(4) 0.0046(4) 0.0039(4)
C5 0.0389(6) 0.0374(6) 0.0374(6) -0.0040(4) -0.0002(4) -0.0070(5)
C4 0.0318(5) 0.0467(7) 0.0421(7) 0.0054(5) -0.0050(4) 0.0001(5)
C9 0.0446(6) 0.0452(6) 0.0310(5) 0.0026(4) 0.0072(5) 0.0066(5)
C12 0.0445(6) 0.0237(5) 0.0417(6) 0.0007(4) 0.0079(5) 0.0012(4)
C8 0.0509(7) 0.0481(7) 0.0341(6) 0.0110(5) 0.0071(5) 0.0146(6)
N1 0.0736(9) 0.0270(5) 0.0641(8) 0.0051(5) 0.0151(6) -0.0031(5)
C13 0.0564(7) 0.0352(6) 0.0385(6) 0.0037(4) 0.0177(5) -0.0049(5)
C10 0.0691(10) 0.0699(10) 0.0562(9) 0.0173(7) 0.0316(8) 0.0169(8)

loop_
_atom_type_symbol
_atom_type_description
_atom_type_scat_dispersion_real
_atom_type_scat_dispersion_imag
_atom_type_scat_source
C C 0.0033 0.0000 'International Tables Vol C Tables 4.2.6.8 and 6.1.1.4'
H H 0.0000 0.0000 'International Tables Vol C Tables 4.2.6.8 and 6.1.1.4'
N N 0.0061 0.0000 'International Tables Vol C Tables 4.2.6.8 and 6.1.1.4'
O O 0.0106 0.0000 'International Tables Vol C Tables 4.2.6.8 and 6.1.1.4'

loop_
_geom_angle_atom_site_label_1
_geom_angle_atom_site_label_2
_geom_angle_atom_site_label_3
_geom_angle
C7 C1 C2 110.17(9)
C7 C1 C6 110.80(8)
C2 C1 C6 113.23(8)
O1 C6 C13 102.95(9)
O1 C6 C5 109.54(9)
C13 C6 C5 111.75(10)
O1 C6 C1 109.15(8)
C13 C6 C1 112.30(9)
C5 C6 C1 110.82(9)
C12 C2 C3 107.55(9)
C12 C2 C1 111.73(9)
C3 C2 C1 111.18(8)
C12 C2 C11 103.63(9)
C3 C2 C11 111.36(9)
C1 C2 C11 111.11(8)
C8 C7 C1 113.14(9)
C9 C11 C2 112.32(9)
C4 C3 C2 112.14(9)
C4 C5 C6 113.02(9)
C3 C4 C5 111.24(9)
C10 C9 C11 123.21(13)
C10 C9 C8 124.15(13)
C11 C9 C8 112.64(11)
N1 C12 C2 174.88(14)
C9 C8 C7 110.42(10)

loop_
_geom_bond_atom_site_label_1
_geom_bond_atom_site_label_2
_geom_bond_distance
C1 C7 1.5373(14)
C1 C2 1.5603(14)
C1 C6 1.5611(14)
O1 C6 1.4349(13)
C6 C13 1.5232(16)
C6 C5 1.5278(16)
C2 C12 1.4801(15)
C2 C3 1.5367(15)
C2 C11 1.5618(16)
C7 C8 1.5287(17)
C11 C9 1.4916(17)
C3 C4 1.5234(18)
C5 C4 1.5246(18)
C9 C10 1.326(2)
C9 C8 1.4923(18)
C12 N1 1.1386(16)
